data_7217324
loop_
_publ_author_name
'Orvay, Francisca'
'Bauz\'a, Antonio'
'Barcel\'o-Oliver, Miquel'
'Garc\'ia-Raso, Angel'
'Fiol, Joan J.'
'Costa, Antoni'
'Molins, Elies'
'Mata, Ignasi'
'Frontera, Antonio'

_publ_section_title
;
 Synthesis, X-ray characterization and DFT studies of
 bis-N-imidazolylpyrimidine salts: the prominent role of hydrogen bonding
 and anion--\p interactions
;
_journal_issue 38
_journal_name_full CrystEngComm
_journal_page_first 9043
_journal_paper_doi 10.1039/C4CE01425A
_journal_volume 16
_journal_year 2014
_chemical_compound_source 'synthesis as described'
_chemical_formula_moiety 'C10 H10 N6, Cl4 Hg'
_chemical_formula_sum 'C10 H10 Cl4 Hg N6'
_chemical_formula_weight 556.63
_chemical_name_systematic
;
 ?
;
_space_group_IT_number 14
_symmetry_cell_setting monoclinic
_symmetry_Int_Tables_number 14
_symmetry_space_group_name_Hall '-P 2yn'
_symmetry_space_group_name_H-M 'P 1 21/n 1'
_atom_sites_solution_hydrogens geom
_atom_sites_solution_primary direct
_atom_sites_solution_secondary difmap
_audit_conform_dict_location ftp://ftp.iucr.org/pub/cif_core.dic
_audit_conform_dict_name cif_core.dic
_audit_conform_dict_version 2.4
_audit_creation_date 2013-02-28T16:33:57-00:00
_audit_creation_method 'WinGX routine CIF_UPDATE'
_cell_angle_alpha 90
_cell_angle_beta 97.002(18)
_cell_angle_gamma 90
_cell_formula_units_Z 4
_cell_length_a 7.5400(15)
_cell_length_b 26.670(5)
_cell_length_c 8.200(2)
_cell_measurement_reflns_used 25
_cell_measurement_temperature 294(2)
_cell_measurement_theta_max 18.3
_cell_measurement_theta_min 9.5
_cell_measurement_wavelength 0.71073
_cell_volume 1636.7(6)
_computing_cell_refinement 'CAD4 Express (Enraf Nonius, 1994)'
_computing_data_collection 'CAD4 Express (Enraf Nonius, 1994)'
_computing_data_reduction 'XCAD4 (Harms & Wocadlo, 1995)'
_computing_molecular_graphics 'Ortep-3 for Windows (Farrugia, 1997)'
_computing_publication_material 'WinGX publication routines (Farrugia, 1999)'
_computing_structure_refinement 'SHELXL-97 (Sheldrick, 1997)'
_diffrn_ambient_temperature 294(2)
_diffrn_detector 'scintillation LiI'
_diffrn_detector_dtime 1.195
_diffrn_measured_fraction_theta_full 1
_diffrn_measured_fraction_theta_max 1
_diffrn_measurement_device '\k-geometry diffractometer'
_diffrn_measurement_device_type 'Enraf Nonius CAD4'
_diffrn_measurement_method 'non-profiled \w scans'
_diffrn_orient_matrix_type
;
  x-axis points to radiation source
  the matrix is specified in reciprocal space
;
_diffrn_orient_matrix_UB_11 -0.062842
_diffrn_orient_matrix_UB_12 -0.011852
_diffrn_orient_matrix_UB_13 0.09353
_diffrn_orient_matrix_UB_21 0.009794
_diffrn_orient_matrix_UB_22 0.034371
_diffrn_orient_matrix_UB_23 0.048966
_diffrn_orient_matrix_UB_31 -0.117516
_diffrn_orient_matrix_UB_32 0.009172
_diffrn_orient_matrix_UB_33 -0.062972
_diffrn_radiation_monochromator graphite
_diffrn_radiation_probe x-ray
_diffrn_radiation_type MoK\a
_diffrn_radiation_wavelength 0.71073
_diffrn_reflns_av_unetI/netI 0.0638
_diffrn_reflns_limit_h_max 9
_diffrn_reflns_limit_h_min -9
_diffrn_reflns_limit_k_max 34
_diffrn_reflns_limit_k_min 0
_diffrn_reflns_limit_l_max 10
_diffrn_reflns_limit_l_min 0
_diffrn_reflns_number 3565
_diffrn_reflns_theta_full 26.98
_diffrn_reflns_theta_max 26.98
_diffrn_reflns_theta_min 1.53
_diffrn_source 'Enraf Nonius FR590'
_diffrn_standards_decay_% 0
_diffrn_standards_interval_time 60
_diffrn_standards_number 2
_exptl_absorpt_coefficient_mu 10.062
_exptl_absorpt_correction_T_max 0.2211
_exptl_absorpt_correction_T_min 0.1588
_exptl_absorpt_correction_type refdelf
_exptl_absorpt_process_details
;
        Walker, N. & Stuart, D (1983) Acta. Cryst. A39, 158-166
;
_exptl_crystal_colour 'pale yellow'
_exptl_crystal_density_diffrn 2.259
_exptl_crystal_density_method 'not measured'
_exptl_crystal_description prism
_exptl_crystal_F_000 1040
_exptl_crystal_size_max 0.33
_exptl_crystal_size_mid 0.3
_exptl_crystal_size_min 0.15
_refine_diff_density_max 1.634
_refine_diff_density_min -1.525
_refine_diff_density_rms 0.204
_refine_ls_extinction_method none
_refine_ls_goodness_of_fit_ref 1.018
_refine_ls_hydrogen_treatment constr
_refine_ls_matrix_type full
_refine_ls_number_parameters 191
_refine_ls_number_reflns 3565
_refine_ls_number_restraints 0
_refine_ls_restrained_S_all 1.018
_refine_ls_R_factor_all 0.1012
_refine_ls_R_factor_gt 0.0588
_refine_ls_shift/su_max 0
_refine_ls_shift/su_mean 0
_refine_ls_structure_factor_coef Fsqd
_refine_ls_weighting_details 'calc w=1/[\s^2^(Fo^2^)+(0.0975P)^2^+0.0000P] where P=(Fo^2^+2Fc^2^)/3'
_refine_ls_weighting_scheme calc
_refine_ls_wR_factor_gt 0.1529
_refine_ls_wR_factor_ref 0.1692
_reflns_number_gt 2272
_reflns_number_total 3565
_reflns_threshold_expression >2sigma(I)
_cod_data_source_file c4ce01425a2.cif
_cod_data_source_block pm184
_cod_depositor_comments 'Adding full bibliography for 7217324--7217328.cif.'
_cod_original_cell_volume 1636(4)
_cod_original_sg_symbol_H-M 'P 21/n'
_cod_database_code 7217324

loop_
_symmetry_equiv_pos_as_xyz
'x, y, z'
'-x+1/2, y+1/2, -z+1/2'
'-x, -y, -z'
'x-1/2, -y-1/2, z-1/2'

loop_
_atom_site_label
_atom_site_type_symbol
_atom_site_fract_x
_atom_site_fract_y
_atom_site_fract_z
_atom_site_U_iso_or_equiv
_atom_site_adp_type
_atom_site_occupancy
_atom_site_symmetry_multiplicity
_atom_site_calc_flag
_atom_site_refinement_flags
_atom_site_disorder_assembly
_atom_site_disorder_group
Hg1 Hg 0.47755(6) 0.116271(19) 0.64145(6) 0.0585(2) Uani 1 1 d . . .
Cl1 Cl 0.5748(4) 0.20319(12) 0.6846(4) 0.0644(8) Uani 1 1 d . . .
Cl2 Cl 0.6183(4) 0.07330(16) 0.4212(3) 0.0725(10) Uani 1 1 d . . .
Cl3 Cl 0.1456(4) 0.12475(12) 0.5358(4) 0.0594(8) Uani 1 1 d . . .
Cl4 Cl 0.4895(4) 0.06102(13) 0.8802(3) 0.0583(7) Uani 1 1 d . . .
N1 N 0.4309(12) 0.1969(4) 1.0829(11) 0.053(2) Uani 1 1 d . . .
C2 C 0.4436(17) 0.2451(5) 1.0502(13) 0.054(3) Uani 1 1 d . . .
H2 H 0.3487 0.2653 1.0074 0.065 Uiso 1 1 calc R . .
N3 N 0.6048(17) 0.2601(4) 1.0856(14) 0.070(3) Uani 1 1 d . . .
H3 H 0.6419 0.2902 1.0737 0.084 Uiso 1 1 calc R . .
C4 C 0.707(2) 0.2212(7) 1.1445(19) 0.088(5) Uani 1 1 d . . .
H4 H 0.8287 0.2222 1.1802 0.105 Uiso 1 1 calc R . .
C5 C 0.5963(19) 0.1788(6) 1.1424(15) 0.068(3) Uani 1 1 d . . .
H5 H 0.6279 0.1462 1.1739 0.082 Uiso 1 1 calc R . .
C6 C 0.2738(14) 0.1671(5) 1.0544(12) 0.049(3) Uani 1 1 d . . .
N7 N 0.1521(12) 0.1865(4) 0.9462(11) 0.051(2) Uani 1 1 d . . .
C8 C 0.0008(15) 0.1591(5) 0.9200(14) 0.059(3) Uani 1 1 d . . .
H8 H -0.09 0.1724 0.8456 0.071 Uiso 1 1 calc R . .
N9 N -0.0342(12) 0.1156(4) 0.9873(11) 0.050(2) Uani 1 1 d . . .
C10 C 0.0960(14) 0.0996(4) 1.0955(11) 0.042(2) Uani 1 1 d . . .
C11 C 0.2575(14) 0.1238(4) 1.1358(13) 0.042(2) Uani 1 1 d . . .
H11 H 0.3473 0.1112 1.2127 0.05 Uiso 1 1 calc R . .
N12 N 0.0570(11) 0.0523(3) 1.1682(10) 0.044(2) Uani 1 1 d . B .
C13 C -0.1077(14) 0.0299(4) 1.1467(13) 0.047(2) Uani 1 1 d . . .
H13 H -0.2098 0.0417 1.0831 0.056 Uiso 1 1 calc R A 1
N14 N -0.0930(17) -0.0111(5) 1.2332(14) 0.069(4) Uani 0.73(12) 1 d P B 1
H14 H -0.1777 -0.0321 1.2423 0.083 Uiso 1 1 calc R B 1
C14 C -0.0930(17) -0.0111(5) 1.2332(14) 0.069(4) Uani 0.27(12) 1 d P B 2
C15 C 0.0835(19) -0.0156(5) 1.3093(14) 0.063(4) Uani 0.73(12) 1 d P B 1
H15 H 0.1279 -0.0414 1.3789 0.076 Uiso 1 1 calc R B 1
N15 N 0.0835(19) -0.0156(5) 1.3093(14) 0.063(4) Uani 0.27(12) 1 d P B 2
C16 C 0.1742(16) 0.0224(5) 1.2656(14) 0.059(3) Uani 1 1 d . . .
H16 H 0.2954 0.0283 1.2948 0.071 Uiso 1 1 calc R B 1

loop_
_atom_site_aniso_label
_atom_site_aniso_U_11
_atom_site_aniso_U_22
_atom_site_aniso_U_33
_atom_site_aniso_U_23
_atom_site_aniso_U_13
_atom_site_aniso_U_12
Hg1 0.0543(3) 0.0741(3) 0.0504(3) -0.0002(2) 0.0202(2) -0.0016(2)
Cl1 0.0485(16) 0.0685(18) 0.080(2) 0.0067(17) 0.0232(15) 0.0001(14)
Cl2 0.0546(17) 0.123(3) 0.0429(15) -0.0088(17) 0.0170(13) 0.0265(18)
Cl3 0.0433(14) 0.079(2) 0.0580(17) -0.0111(15) 0.0162(13) -0.0044(13)
Cl4 0.0473(15) 0.086(2) 0.0440(14) 0.0101(14) 0.0130(12) -0.0008(14)
N1 0.043(5) 0.072(6) 0.047(5) -0.017(5) 0.018(4) -0.013(5)
C2 0.064(7) 0.065(7) 0.039(6) -0.004(5) 0.030(5) -0.010(6)
N3 0.078(8) 0.069(7) 0.073(7) -0.022(6) 0.045(6) -0.020(6)
C4 0.058(8) 0.125(14) 0.086(10) -0.045(10) 0.033(8) -0.049(9)
C5 0.078(9) 0.076(9) 0.055(7) -0.008(7) 0.027(7) 0.002(7)
C6 0.044(6) 0.074(8) 0.032(5) -0.017(5) 0.022(5) -0.010(5)
N7 0.054(5) 0.058(5) 0.043(5) 0.003(4) 0.023(4) 0.002(5)
C8 0.045(6) 0.088(9) 0.045(6) 0.016(6) 0.013(5) 0.013(6)
N9 0.040(5) 0.067(6) 0.042(5) 0.012(5) 0.001(4) -0.004(4)
C10 0.044(6) 0.060(6) 0.027(5) -0.002(4) 0.020(4) 0.004(5)
C11 0.037(5) 0.051(6) 0.040(5) -0.003(5) 0.012(4) 0.006(4)
N12 0.036(4) 0.059(5) 0.038(4) -0.003(4) 0.010(4) 0.004(4)
C13 0.039(5) 0.065(7) 0.042(6) -0.003(5) 0.022(4) -0.003(5)
N14 0.077(9) 0.074(8) 0.065(8) -0.009(6) 0.048(7) -0.006(6)
C14 0.077(9) 0.074(8) 0.065(8) -0.009(6) 0.048(7) -0.006(6)
C15 0.092(11) 0.055(7) 0.046(6) 0.003(6) 0.021(6) 0.013(7)
N15 0.092(11) 0.055(7) 0.046(6) 0.003(6) 0.021(6) 0.013(7)
C16 0.052(7) 0.075(8) 0.050(6) -0.002(6) 0.003(5) 0.015(6)

loop_
_atom_type_symbol
_atom_type_description
_atom_type_scat_dispersion_real
_atom_type_scat_dispersion_imag
_atom_type_scat_source
C C 0.0033 0.0016 'International Tables Vol C Tables 4.2.6.8 and 6.1.1.4'
H H 0 0 'International Tables Vol C Tables 4.2.6.8 and 6.1.1.4'
N N 0.0061 0.0033 'International Tables Vol C Tables 4.2.6.8 and 6.1.1.4'
Hg Hg -2.3894 9.2266 'International Tables Vol C Tables 4.2.6.8 and 6.1.1.4'
Cl Cl 0.1484 0.1585 'International Tables Vol C Tables 4.2.6.8 and 6.1.1.4'

loop_
_geom_angle_atom_site_label_1
_geom_angle_atom_site_label_2
_geom_angle_atom_site_label_3
_geom_angle
Cl4 Hg1 Cl1 118.37(14)
Cl4 Hg1 Cl2 109.08(17)
Cl1 Hg1 Cl2 113.30(12)
Cl4 Hg1 Cl3 105.28(10)
Cl1 Hg1 Cl3 103.25(10)
Cl2 Hg1 Cl3 106.39(13)
C2 N1 C5 109.3(10)
C2 N1 C6 126.2(11)
C5 N1 C6 124.4(11)
N3 C2 N1 110.5(12)
C2 N3 C4 109.0(12)
N3 C4 C5 107.7(13)
N1 C5 C4 103.5(14)
N7 C6 C11 125.4(10)
N7 C6 N1 113.1(11)
C11 C6 N1 121.5(11)
C6 N7 C8 113.8(10)
N9 C8 N7 128.0(10)
C10 N9 C8 113.3(10)
N9 C10 C11 125.1(10)
N9 C10 N12 113.0(9)
C11 C10 N12 121.9(9)
C6 C11 C10 114.4(10)
C13 N12 C16 109.3(10)
C13 N12 C10 123.8(9)
C16 N12 C10 126.9(10)
N14 C13 N12 106.3(11)
C13 N14 C15 109.1(11)
C16 C15 N14 108.2(11)
C15 C16 N12 107.0(11)

loop_
_geom_bond_atom_site_label_1
_geom_bond_atom_site_label_2
_geom_bond_distance
Hg1 Cl4 2.443(5)
Hg1 Cl1 2.444(3)
Hg1 Cl2 2.483(4)
Hg1 Cl3 2.556(3)
N1 C2 1.318(15)
N1 C5 1.371(17)
N1 C6 1.422(13)
C2 N3 1.279(16)
N3 C4 1.35(2)
C4 C5 1.403(19)
C6 N7 1.304(14)
C6 C11 1.347(15)
N7 C8 1.350(15)
C8 N9 1.325(15)
N9 C10 1.312(14)
C10 C11 1.381(15)
C10 N12 1.440(14)
N12 C13 1.370(13)
N12 C16 1.372(14)
C13 N14 1.302(16)
N14 C15 1.404(17)
C15 C16 1.298(18)

loop_
_geom_torsion_atom_site_label_1
_geom_torsion_atom_site_label_2
_geom_torsion_atom_site_label_3
_geom_torsion_atom_site_label_4
_geom_torsion
C5 N1 C2 N3 -0.8(13)
C6 N1 C2 N3 -177.8(9)
N1 C2 N3 C4 0.0(14)
C2 N3 C4 C5 0.7(15)
C2 N1 C5 C4 1.1(13)
C6 N1 C5 C4 178.3(10)
N3 C4 C5 N1 -1.1(14)
C2 N1 C6 N7 20.3(14)
C5 N1 C6 N7 -156.3(10)
C2 N1 C6 C11 -158.7(10)
C5 N1 C6 C11 24.6(15)
C11 C6 N7 C8 0.2(15)
N1 C6 N7 C8 -178.8(9)
C6 N7 C8 N9 -1.6(17)
N7 C8 N9 C10 2.3(18)
C8 N9 C10 C11 -1.7(16)
C8 N9 C10 N12 180.0(9)
N7 C6 C11 C10 0.3(15)
N1 C6 C11 C10 179.2(9)
N9 C10 C11 C6 0.5(15)
N12 C10 C11 C6 178.7(8)
N9 C10 N12 C13 -9.5(13)
C11 C10 N12 C13 172.1(9)
N9 C10 N12 C16 169.5(10)
C11 C10 N12 C16 -8.9(15)
C16 N12 C13 N14 2.3(12)
C10 N12 C13 N14 -178.5(9)
N12 C13 N14 C15 -0.8(12)
C13 N14 C15 C16 -1.0(14)
N14 C15 C16 N12 2.4(13)
C13 N12 C16 C15 -3.0(13)
C10 N12 C16 C15 177.9(9)
